data_8102706
loop_
_publ_author_name
'Chun-Sen Liu'
'Min Hu'

_publ_section_title
;
 Crystal structure of tetraaqua(4,4'-bipyridine-k2N,N')copper(II)
 2,3-naphthalenedicarboxylate, [Cu(H2O)4(C10H8N2)][C12H6O4]
;
_journal_issue 2
_journal_name_full 'Zeitschrift f\"ur Kristallographie - New Crystal Structures'
_journal_page_first 351
_journal_volume 225
_journal_year 2010
_chemical_formula_sum 'C22 H22 Cu N2 O8'
_chemical_formula_weight 505.96
_chemical_name_systematic
; 
tetraaqua-(4,4'-bipyridine-<i>\k</i>^2^<i>N,N</i>')Copper(II)
2,3-naphthalenedicarboxylate, [Cu(H~2~O)~4~(C~10~H~8~N~2~)][C~12~H~6~O~4~]
 
;
_space_group_IT_number 56
_symmetry_cell_setting orthorhombic
_symmetry_space_group_name_Hall '-P 2ab 2ac'
_symmetry_space_group_name_H-M 'P c c n'
_atom_sites_solution_hydrogens geom
_atom_sites_solution_primary direct
_atom_sites_solution_secondary difmap
_audit_creation_method SHELXL-97
_cell_angle_alpha 90.00
_cell_angle_beta 90.00
_cell_angle_gamma 90.00
_cell_formula_units_Z 4
_cell_length_a 9.8228(3)
_cell_length_b 10.1176(4)
_cell_length_c 22.2471(6)
_cell_measurement_reflns_used 2390
_cell_measurement_temperature 294(2)
_cell_measurement_theta_max 29.1856
_cell_measurement_theta_min 3.0258
_cell_volume 2210.99(13)
_computing_cell_refinement 'SAINT (Bruker, 2007)'
_computing_data_collection 'SMART (Bruker, 2007)'
_computing_data_reduction SAINT
_computing_molecular_graphics 'SHELXTL (Sheldrick, 2008)'
_computing_publication_material 'SHELXTL and PLATON (Spek, 2009)'
_computing_structure_refinement 'SHELXL97 (Sheldrick, 2008)'
_computing_structure_solution 'SHELXS97 (Sheldrick, 2008)'
_diffrn_ambient_temperature 294(2)
_diffrn_measured_fraction_theta_full 0.997
_diffrn_measured_fraction_theta_max 0.997
_diffrn_measurement_device_type 'Bruker SMART CCD area-detector'
_diffrn_measurement_method '\f and \w scans'
_diffrn_radiation_monochromator graphite
_diffrn_radiation_source 'fine-focus sealed tube'
_diffrn_radiation_type MoK\a
_diffrn_radiation_wavelength 0.71073
_diffrn_reflns_av_R_equivalents 0.0260
_diffrn_reflns_av_sigmaI/netI 0.0428
_diffrn_reflns_limit_h_max 11
_diffrn_reflns_limit_h_min -11
_diffrn_reflns_limit_k_max 10
_diffrn_reflns_limit_k_min -12
_diffrn_reflns_limit_l_max 26
_diffrn_reflns_limit_l_min -17
_diffrn_reflns_number 5539
_diffrn_reflns_theta_full 25.00
_diffrn_reflns_theta_max 25.00
_diffrn_reflns_theta_min 3.03
_diffrn_standards_number 0
_exptl_absorpt_coefficient_mu 1.040
_exptl_absorpt_correction_T_max 0.8431
_exptl_absorpt_correction_T_min 0.7738
_exptl_absorpt_correction_type multi-scan
_exptl_absorpt_process_details '(SADABS; Sheldrick, 1996)'
_exptl_crystal_colour blue
_exptl_crystal_density_diffrn 1.520
_exptl_crystal_density_method 'not measured'
_exptl_crystal_description block
_exptl_crystal_F_000 1044
_exptl_crystal_size_max 0.26
_exptl_crystal_size_mid 0.19
_exptl_crystal_size_min 0.17
_refine_diff_density_max 0.221
_refine_diff_density_min -0.278
_refine_diff_density_rms 0.053
_refine_ls_extinction_coef 0.0035(3)
_refine_ls_extinction_expression Fc^*^=kFc[1+0.001xFc^2^\l^3^/sin(2\q)]^-1/4^
_refine_ls_extinction_method SHELXL
_refine_ls_goodness_of_fit_ref 0.876
_refine_ls_hydrogen_treatment constr
_refine_ls_matrix_type full
_refine_ls_number_parameters 153
_refine_ls_number_reflns 1948
_refine_ls_number_restraints 0
_refine_ls_restrained_S_all 0.876
_refine_ls_R_factor_all 0.0457
_refine_ls_R_factor_gt 0.0277
_refine_ls_shift/su_max 0.000
_refine_ls_shift/su_mean 0.000
_refine_ls_structure_factor_coef Fsqd
_refine_ls_weighting_details 'calc w=1/[\s^2^(Fo^2^)+(0.0347P)^2^+0.0000P] where P=(Fo^2^+2Fc^2^)/3'
_refine_ls_weighting_scheme calc
_refine_ls_wR_factor_gt 0.0596
_refine_ls_wR_factor_ref 0.0618
_reflns_number_gt 1334
_reflns_number_total 1948
_reflns_threshold_expression I>2\s(I)
_cod_data_source_file 1267-2980.cff
_cod_data_source_block 1
_cod_depositor_comments
;
The following automatic conversions were performed:
'_symmetry_cell_setting' value 'Orthorhombic' changed to 'orthorhombic'
according to '/home/saulius/struct/CIF-dictionaries/cif_core.dic'
dictionary named 'cif_core.dic' version 2.4.1 from 2010-06-29.

Automatic conversion script
Id: cif_fix_enum 1555 2011-01-17 13:19:09Z saulius 
;
_cod_original_sg_symbol_H-M Pccn
_cod_database_code 8102706

loop_
_symmetry_equiv_pos_as_xyz
'x, y, z'
'-x+1/2, -y+1/2, z'
'-x, y+1/2, -z+1/2'
'x+1/2, -y, -z+1/2'
'-x, -y, -z'
'x-1/2, y-1/2, -z'
'x, -y-1/2, z-1/2'
'-x-1/2, y, z-1/2'

loop_
_atom_site_label
_atom_site_type_symbol
_atom_site_fract_x
_atom_site_fract_y
_atom_site_fract_z
_atom_site_U_iso_or_equiv
_atom_site_adp_type
_atom_site_occupancy
_atom_site_symmetry_multiplicity
_atom_site_calc_flag
_atom_site_refinement_flags
_atom_site_disorder_assembly
_atom_site_disorder_group
Cu1 Cu 0.2500 0.2500 0.183559(14) 0.02290(13) Uani 1 2 d S . .
N1 N 0.2500 0.2500 0.09307(10) 0.0267(6) Uani 1 2 d S . .
N2 N 0.2500 0.2500 -0.22552(10) 0.0232(6) Uani 1 2 d S . .
O1 O 0.94576(16) 0.09553(17) 0.78842(7) 0.0413(5) Uani 1 1 d . . .
O2 O 0.89521(15) 0.30362(16) 0.76740(7) 0.0340(4) Uani 1 1 d . . .
O1W O 0.07443(12) 0.15250(14) 0.18020(6) 0.0259(3) Uani 1 1 d . . .
H1W H 0.0221 0.1820 0.2055 0.031 Uiso 1 1 d R . .
H2W H 0.0825 0.0721 0.1825 0.031 Uiso 1 1 d R . .
O2W O 0.10601(14) 0.44089(15) 0.18741(6) 0.0353(4) Uani 1 1 d . . .
H3W H 0.1196 0.5194 0.1944 0.042 Uiso 1 1 d R . .
H4W H 0.0494 0.4090 0.2103 0.042 Uiso 1 1 d R . .
C1 C 0.2080(3) 0.3537(3) 0.06190(10) 0.0437(7) Uani 1 1 d . . .
H1A H 0.1780 0.4278 0.0828 0.052 Uiso 1 1 calc R . .
C2 C 0.2065(3) 0.3575(3) -0.00006(10) 0.0438(7) Uani 1 1 d . . .
H2A H 0.1759 0.4330 -0.0197 0.053 Uiso 1 1 calc R . .
C3 C 0.2500 0.2500 -0.03324(12) 0.0250(7) Uani 1 2 d S . .
C4 C 0.2500 0.2500 -0.09973(12) 0.0248(7) Uani 1 2 d S . .
C5 C 0.2213(2) 0.3625(2) -0.13244(9) 0.0322(6) Uani 1 1 d . . .
H5A H 0.2009 0.4409 -0.1126 0.039 Uiso 1 1 calc R . .
C6 C 0.2226(2) 0.3594(2) -0.19439(9) 0.0302(6) Uani 1 1 d . . .
H6A H 0.2037 0.4369 -0.2153 0.036 Uiso 1 1 calc R . .
C7 C 0.8902(2) 0.2032(2) 0.80025(10) 0.0256(5) Uani 1 1 d . . .
C8 C 0.8152(2) 0.2194(2) 0.85900(9) 0.0223(5) Uani 1 1 d . . .
C9 C 0.8763(2) 0.1889(2) 0.91255(10) 0.0302(6) Uani 1 1 d . . .
H9A H 0.9608 0.1476 0.9122 0.036 Uiso 1 1 calc R . .
C10 C 0.8144(2) 0.2185(2) 0.96824(10) 0.0317(6) Uani 1 1 d . . .
C11 C 0.8762(3) 0.1884(3) 1.02420(11) 0.0480(7) Uani 1 1 d . . .
H11A H 0.9606 0.1468 1.0250 0.058 Uiso 1 1 calc R . .
C12 C 0.8134(3) 0.2199(3) 1.07668(11) 0.0610(10) Uani 1 1 d . . .
H12A H 0.8560 0.2008 1.1130 0.073 Uiso 1 1 calc R . .

loop_
_atom_site_aniso_label
_atom_site_aniso_U_11
_atom_site_aniso_U_22
_atom_site_aniso_U_33
_atom_site_aniso_U_23
_atom_site_aniso_U_13
_atom_site_aniso_U_12
Cu1 0.0302(2) 0.0298(2) 0.00875(18) 0.000 0.000 -0.0058(2)
N1 0.0330(13) 0.0328(16) 0.0143(11) 0.000 0.000 -0.0062(15)
N2 0.0298(13) 0.0274(15) 0.0124(11) 0.000 0.000 0.0020(14)
O1 0.0531(10) 0.0236(10) 0.0471(11) 0.0015(8) 0.0246(8) 0.0081(8)
O2 0.0442(10) 0.0252(9) 0.0326(9) 0.0053(8) 0.0138(8) 0.0001(7)
O1W 0.0321(8) 0.0252(8) 0.0205(7) -0.0013(7) 0.0041(6) -0.0010(7)
O2W 0.0514(10) 0.0254(10) 0.0292(9) 0.0000(7) 0.0135(7) 0.0000(7)
C1 0.0737(18) 0.0404(16) 0.0171(12) -0.0045(12) 0.0031(12) 0.0123(13)
C2 0.0779(18) 0.0392(17) 0.0142(11) 0.0049(12) -0.0012(12) 0.0167(14)
C3 0.0266(15) 0.036(2) 0.0129(14) 0.000 0.000 -0.0039(17)
C4 0.0259(15) 0.036(2) 0.0119(14) 0.000 0.000 -0.0025(18)
C5 0.0480(15) 0.0327(15) 0.0159(11) -0.0059(11) -0.0002(10) 0.0055(11)
C6 0.0440(15) 0.0286(14) 0.0179(11) 0.0032(10) -0.0019(10) 0.0054(11)
C7 0.0231(12) 0.0259(14) 0.0279(12) -0.0029(11) 0.0001(10) -0.0057(10)
C8 0.0229(10) 0.0201(14) 0.0239(11) 0.0006(9) 0.0030(9) -0.0036(9)
C9 0.0210(11) 0.0363(15) 0.0332(13) 0.0042(12) -0.0011(10) 0.0009(10)
C10 0.0295(11) 0.0404(17) 0.0251(12) 0.0053(11) -0.0031(9) -0.0102(11)
C11 0.0417(14) 0.071(2) 0.0312(15) 0.0095(14) -0.0091(12) -0.0040(14)
C12 0.0675(17) 0.090(3) 0.0256(14) 0.0104(15) -0.0112(11) -0.0214(18)

loop_
_atom_type_symbol
_atom_type_description
_atom_type_scat_dispersion_real
_atom_type_scat_dispersion_imag
_atom_type_scat_source
C C 0.0033 0.0016 'International Tables Vol C Tables 4.2.6.8 and 6.1.1.4'
H H 0.0000 0.0000 'International Tables Vol C Tables 4.2.6.8 and 6.1.1.4'
N N 0.0061 0.0033 'International Tables Vol C Tables 4.2.6.8 and 6.1.1.4'
O O 0.0106 0.0060 'International Tables Vol C Tables 4.2.6.8 and 6.1.1.4'
Cu Cu 0.3201 1.2651 'International Tables Vol C Tables 4.2.6.8 and 6.1.1.4'

loop_
_geom_angle_atom_site_label_1
_geom_angle_atom_site_label_2
_geom_angle_atom_site_label_3
_geom_angle
_geom_angle_site_symmetry_1
_geom_angle_site_symmetry_3
_geom_angle_publ_flag
O1W Cu1 O1W 175.70(8) 2 . ?
O1W Cu1 N1 87.85(4) 2 . ?
O1W Cu1 N1 87.85(4) . . ?
O1W Cu1 N2 92.15(4) 2 7_566 ?
O1W Cu1 N2 92.15(4) . 7_566 ?
N1 Cu1 N2 180.0 . 7_566 ?
O1W Cu1 O2W 96.51(5) 2 . ?
O1W Cu1 O2W 83.64(5) . . ?
N1 Cu1 O2W 92.05(3) . . ?
N2 Cu1 O2W 87.95(3) 7_566 . ?
O1W Cu1 O2W 83.64(5) 2 2 ?
O1W Cu1 O2W 96.51(5) . 2 ?
N1 Cu1 O2W 92.05(3) . 2 ?
N2 Cu1 O2W 87.95(3) 7_566 2 ?
O2W Cu1 O2W 175.90(7) . 2 ?
C1 N1 C1 116.8(3) 2 . ?
C1 N1 Cu1 121.59(13) 2 . ?
C1 N1 Cu1 121.59(13) . . ?
C6 N2 C6 117.4(2) . 2 ?
C6 N2 Cu1 121.29(12) . 7_565 ?
C6 N2 Cu1 121.29(12) 2 7_565 ?
Cu1 O1W H1W 109.7 . . ?
Cu1 O1W H2W 114.0 . . ?
H1W O1W H2W 112.3 . . ?
Cu1 O2W H3W 133.7 . . ?
Cu1 O2W H4W 96.0 . . ?
H3W O2W H4W 111.9 . . ?
N1 C1 C2 123.3(2) . . ?
N1 C1 H1A 118.3 . . ?
C2 C1 H1A 118.3 . . ?
C1 C2 C3 120.6(2) . . ?
C1 C2 H2A 119.7 . . ?
C3 C2 H2A 119.7 . . ?
C2 C3 C2 115.4(3) . 2 ?
C2 C3 C4 122.28(13) . . ?
C2 C3 C4 122.28(13) 2 . ?
C5 C4 C5 116.4(3) 2 . ?
C5 C4 C3 121.82(13) 2 . ?
C5 C4 C3 121.82(13) . . ?
C6 C5 C4 120.4(2) . . ?
C6 C5 H5A 119.8 . . ?
C4 C5 H5A 119.8 . . ?
N2 C6 C5 122.7(2) . . ?
N2 C6 H6A 118.7 . . ?
C5 C6 H6A 118.7 . . ?
O1 C7 O2 124.6(2) . . ?
O1 C7 C8 119.5(2) . . ?
O2 C7 C8 115.8(2) . . ?
C9 C8 C8 119.51(13) . 2_655 ?
C9 C8 C7 121.00(19) . . ?
C8 C8 C7 119.14(12) 2_655 . ?
C8 C9 C10 121.8(2) . . ?
C8 C9 H9A 119.1 . . ?
C10 C9 H9A 119.1 . . ?
C9 C10 C10 118.66(13) . 2_655 ?
C9 C10 C11 122.7(2) . . ?
C10 C10 C11 118.62(15) 2_655 . ?
C12 C11 C10 120.7(3) . . ?
C12 C11 H11A 119.7 . . ?
C10 C11 H11A 119.7 . . ?
C11 C12 C12 120.71(16) . 2_655 ?
C11 C12 H12A 119.6 . . ?
C12 C12 H12A 119.6 2_655 . ?

loop_
_geom_bond_atom_site_label_1
_geom_bond_atom_site_label_2
_geom_bond_distance
_geom_bond_site_symmetry_2
_geom_bond_publ_flag
Cu1 O1W 1.9882(13) 2 ?
Cu1 O1W 1.9882(13) . ?
Cu1 N1 2.013(2) . ?
Cu1 N2 2.023(2) 7_566 ?
Cu1 O2W 2.3954(14) . ?
Cu1 O2W 2.3954(14) 2 ?
N1 C1 1.324(3) 2 ?
N1 C1 1.324(3) . ?
N2 C6 1.333(2) . ?
N2 C6 1.333(2) 2 ?
N2 Cu1 2.023(2) 7_565 ?
O1 C7 1.246(3) . ?
O2 C7 1.253(3) . ?
O1W H1W 0.8185 . ?
O1W H2W 0.8186 . ?
O2W H3W 0.8203 . ?
O2W H4W 0.8203 . ?
C1 C2 1.379(3) . ?
C1 H1A 0.9300 . ?
C2 C3 1.382(3) . ?
C2 H2A 0.9300 . ?
C3 C2 1.382(3) 2 ?
C3 C4 1.479(3) . ?
C4 C5 1.380(3) 2 ?
C4 C5 1.380(3) . ?
C5 C6 1.379(3) . ?
C5 H5A 0.9300 . ?
C6 H6A 0.9300 . ?
C7 C8 1.509(3) . ?
C8 C9 1.369(3) . ?
C8 C8 1.423(4) 2_655 ?
C9 C10 1.412(3) . ?
C9 H9A 0.9300 . ?
C10 C10 1.417(5) 2_655 ?
C10 C11 1.418(3) . ?
C11 C12 1.358(3) . ?
C11 H11A 0.9300 . ?
C12 C12 1.388(6) 2_655 ?
C12 H12A 0.9300 . ?

loop_
_geom_torsion_atom_site_label_1
_geom_torsion_atom_site_label_2
_geom_torsion_atom_site_label_3
_geom_torsion_atom_site_label_4
_geom_torsion
_geom_torsion_site_symmetry_1
_geom_torsion_site_symmetry_2
_geom_torsion_site_symmetry_3
_geom_torsion_site_symmetry_4
_geom_torsion_publ_flag
O1W Cu1 N1 C1 98.31(14) 2 . . 2 ?
O1W Cu1 N1 C1 -81.69(14) . . . 2 ?
N2 Cu1 N1 C1 35(21) 7_566 . . 2 ?
O2W Cu1 N1 C1 -165.24(14) . . . 2 ?
O2W Cu1 N1 C1 14.76(14) 2 . . 2 ?
O1W Cu1 N1 C1 -81.69(14) 2 . . . ?
O1W Cu1 N1 C1 98.31(14) . . . . ?
N2 Cu1 N1 C1 -145(24) 7_566 . . . ?
O2W Cu1 N1 C1 14.76(14) . . . . ?
O2W Cu1 N1 C1 -165.24(14) 2 . . . ?
C1 N1 C1 C2 0.00(19) 2 . . . ?
Cu1 N1 C1 C2 180.00(19) . . . . ?
N1 C1 C2 C3 0.0(4) . . . . ?
C1 C2 C3 C2 0.00(18) . . . 2 ?
C1 C2 C3 C4 180.00(18) . . . . ?
C2 C3 C4 C5 -172.46(17) . . . 2 ?
C2 C3 C4 C5 7.54(17) 2 . . 2 ?
C2 C3 C4 C5 7.54(17) . . . . ?
C2 C3 C4 C5 -172.46(17) 2 . . . ?
C5 C4 C5 C6 -0.26(15) 2 . . . ?
C3 C4 C5 C6 179.74(15) . . . . ?
C6 N2 C6 C5 -0.28(15) 2 . . . ?
Cu1 N2 C6 C5 179.72(15) 7_565 . . . ?
C4 C5 C6 N2 0.6(3) . . . . ?
O1 C7 C8 C9 52.1(3) . . . . ?
O2 C7 C8 C9 -125.6(2) . . . . ?
O1 C7 C8 C8 -134.7(3) . . . 2_655 ?
O2 C7 C8 C8 47.6(3) . . . 2_655 ?
C8 C8 C9 C10 -1.0(4) 2_655 . . . ?
C7 C8 C9 C10 172.1(2) . . . . ?
C8 C9 C10 C10 0.0(4) . . . 2_655 ?
C8 C9 C10 C11 -179.7(2) . . . . ?
C9 C10 C11 C12 179.4(3) . . . . ?
C10 C10 C11 C12 -0.2(4) 2_655 . . . ?
C10 C11 C12 C12 1.0(5) . . . 2_655 ?
